data_2022893
loop_
_publ_author_name
'Rajendrakumar, Satyasree'
'Surampudi Venkata Sai Durga, Anuja'
'Balasubramanian, Sridhar'

_publ_section_title
;
 Strategic synthon approach in obtaining cocrystals and cocrystal
 polymorphs of a high-Z&#x2032; system deferiprone -- an anti-thalassemia
 drug
;
_journal_coeditor_code LO5093
_journal_issue 6
_journal_name_full 'Acta Crystallographica Section B Structural Science, Crystal Engineering and Materials'
_journal_page_first 946
_journal_page_last 964
_journal_paper_doi 10.1107/S205252062100980X
_journal_volume 77
_journal_year 2021
_chemical_formula_moiety 'C7 H9 N O2, 0.5(C6 H6 O2)'
_chemical_formula_sum 'C10 H12 N O3'
_chemical_formula_weight 194.21
_space_group_crystal_system triclinic
_space_group_IT_number 2
_space_group_name_Hall '-P 1'
_space_group_name_H-M_alt 'P -1'
_atom_sites_solution_hydrogens mixed
_audit_creation_method SHELXL-2014/7
_cell_angle_alpha 72.4243(4)
_cell_angle_beta 85.7351(4)
_cell_angle_gamma 73.9285(4)
_cell_formula_units_Z 2
_cell_length_a 6.83171(9)
_cell_length_b 7.09634(10)
_cell_length_c 10.01294(14)
_cell_measurement_reflns_used 8964
_cell_measurement_temperature 100(2)
_cell_measurement_theta_max 30.54
_cell_measurement_theta_min 3.10
_cell_volume 444.659(11)
_computing_cell_refinement '<i>SAINT</i> (Bruker, 2016)'
_computing_data_collection '<i>APEX3</i> (Bruker, 2016)'
_computing_data_reduction 'Bruker SAINT'
_computing_molecular_graphics 'DIAMOND (Brandenburg & Putz, 2005)'
_computing_publication_material 'Bruker SHELXTL'
_computing_structure_refinement '<i>SHELXL2014</i> (Sheldrick, 2015)'
_computing_structure_solution '<i>SHELXT</i> (Sheldrick, 2015)'
_diffrn_ambient_temperature 100(2)
_diffrn_measured_fraction_theta_full 0.997
_diffrn_measured_fraction_theta_max 0.998
_diffrn_measurement_device_type 'Bruker D8 QUEST PHOTON-100'
_diffrn_measurement_method '\w and \f'
_diffrn_radiation_type MoK\a
_diffrn_radiation_wavelength 0.71073
_diffrn_reflns_av_R_equivalents 0.0240
_diffrn_reflns_av_unetI/netI 0.0239
_diffrn_reflns_Laue_measured_fraction_full 0.997
_diffrn_reflns_Laue_measured_fraction_max 0.998
_diffrn_reflns_limit_h_max 9
_diffrn_reflns_limit_h_min -8
_diffrn_reflns_limit_k_max 10
_diffrn_reflns_limit_k_min -9
_diffrn_reflns_limit_l_max 14
_diffrn_reflns_limit_l_min -14
_diffrn_reflns_number 11173
_diffrn_reflns_point_group_measured_fraction_full 0.997
_diffrn_reflns_point_group_measured_fraction_max 0.998
_diffrn_reflns_theta_full 25.242
_diffrn_reflns_theta_max 30.537
_diffrn_reflns_theta_min 2.134
_exptl_absorpt_coefficient_mu 0.108
_exptl_absorpt_correction_T_max 0.7461
_exptl_absorpt_correction_T_min 0.7189
_exptl_absorpt_correction_type multi-scan
_exptl_absorpt_process_details 'SADABS, Bruker,2016'
_exptl_crystal_colour colorless
_exptl_crystal_density_diffrn 1.450
_exptl_crystal_description block
_exptl_crystal_F_000 206
_exptl_crystal_size_max 0.410
_exptl_crystal_size_mid 0.380
_exptl_crystal_size_min 0.220
_refine_diff_density_max 0.452
_refine_diff_density_min -0.264
_refine_diff_density_rms 0.055
_refine_ls_extinction_method none
_refine_ls_goodness_of_fit_ref 1.048
_refine_ls_hydrogen_treatment mixed
_refine_ls_matrix_type full
_refine_ls_number_parameters 137
_refine_ls_number_reflns 2708
_refine_ls_number_restraints 0
_refine_ls_restrained_S_all 1.048
_refine_ls_R_factor_all 0.0395
_refine_ls_R_factor_gt 0.0364
_refine_ls_shift/su_max 0.000
_refine_ls_shift/su_mean 0.000
_refine_ls_structure_factor_coef Fsqd
_refine_ls_weighting_details 'w=1/[\s^2^(Fo^2^)+(0.0512P)^2^+0.1917P] where P=(Fo^2^+2Fc^2^)/3'
_refine_ls_weighting_scheme calc
_refine_ls_wR_factor_gt 0.1001
_refine_ls_wR_factor_ref 0.1023
_reflns_Friedel_coverage 0.000
_reflns_number_gt 2471
_reflns_number_total 2708
_reflns_threshold_expression 'I > 2\s(I)'
_cod_data_source_file lo5093sup1.cif
_cod_data_source_block KA254_0M_def-hq_1_0.5
_cod_original_cell_volume 444.660(11)
_cod_database_code 2022893
_shelx_shelxl_version_number 2014/7
_shelx_space_group_comment
;
The symmetry employed for this shelxl refinement is uniquely defined
by the following loop, which should always be used as a source of
symmetry information in preference to the above space-group names.
They are only intended as comments.
;
_shelx_estimated_absorpt_t_min 0.957
_shelx_estimated_absorpt_t_max 0.977

loop_
_space_group_symop_operation_xyz
'x, y, z'
'-x, -y, -z'

loop_
_atom_site_label
_atom_site_type_symbol
_atom_site_fract_x
_atom_site_fract_y
_atom_site_fract_z
_atom_site_U_iso_or_equiv
_atom_site_adp_type
_atom_site_occupancy
_atom_site_site_symmetry_order
_atom_site_calc_flag
_atom_site_refinement_flags_posn
_atom_site_refinement_flags_adp
_atom_site_refinement_flags_occupancy
_atom_site_disorder_assembly
_atom_site_disorder_group
C1 C 1.06764(12) 0.64378(13) 0.60013(8) 0.00925(16) Uani 1 1 d . . . . .
C2 C 0.86615(13) 0.75480(13) 0.57949(8) 0.00904(16) Uani 1 1 d . . . . .
C3 C 0.71807(12) 0.73275(13) 0.68833(9) 0.00915(16) Uani 1 1 d . . . . .
C4 C 0.79096(13) 0.58247(13) 0.81665(9) 0.01072(16) Uani 1 1 d . . . . .
H4 H 0.6997 0.5572 0.8922 0.013 Uiso 1 1 calc R U . . .
C5 C 0.99177(13) 0.47335(13) 0.83276(9) 0.01053(16) Uani 1 1 d . . . . .
H5 H 1.0366 0.3727 0.9195 0.013 Uiso 1 1 calc R U . . .
C6 C 1.34255(13) 0.38421(14) 0.75540(10) 0.01397(18) Uani 1 1 d . . . . .
H6A H 1.3790 0.2921 0.6963 0.021 Uiso 1 1 calc R U . . .
H6B H 1.3606 0.3031 0.8542 0.021 Uiso 1 1 calc R U . . .
H6C H 1.4306 0.4774 0.7333 0.021 Uiso 1 1 calc R U . . .
C7 C 1.22236(13) 0.66929(14) 0.48694(9) 0.01321(17) Uani 1 1 d . . . . .
H7A H 1.1544 0.7622 0.3994 0.020 Uiso 1 1 calc R U . . .
H7B H 1.2910 0.5355 0.4736 0.020 Uiso 1 1 calc R U . . .
H7C H 1.3229 0.7270 0.5137 0.020 Uiso 1 1 calc R U . . .
N1 N 1.12814(11) 0.50447(11) 0.72884(8) 0.00952(15) Uani 1 1 d . . . . .
O1 O 0.80721(10) 0.88597(10) 0.45067(7) 0.01354(15) Uani 1 1 d . . . . .
H1O H 0.677(3) 0.949(3) 0.452(2) 0.052(6) Uiso 1 1 d . . . . .
O2 O 0.53234(10) 0.84161(10) 0.66573(7) 0.01308(15) Uani 1 1 d . . . . .
C8 C 0.20047(12) 0.92636(13) 0.95892(8) 0.00975(16) Uani 1 1 d . . . . .
C9 C 0.03678(13) 0.95351(13) 0.87318(8) 0.01011(16) Uani 1 1 d . . . . .
H9 H 0.0612 0.9223 0.7866 0.012 Uiso 1 1 calc R U . . .
C10 C -0.16245(13) 1.02634(13) 0.91429(9) 0.01028(16) Uani 1 1 d . . . . .
H10 H -0.2732 1.0439 0.8556 0.012 Uiso 1 1 calc R U . . .
O3 O 0.39904(10) 0.85127(11) 0.92593(7) 0.01518(15) Uani 1 1 d . . . . .
H2O H 0.412(3) 0.851(3) 0.840(2) 0.041(5) Uiso 1 1 d . . . . .

loop_
_atom_site_aniso_label
_atom_site_aniso_U_11
_atom_site_aniso_U_22
_atom_site_aniso_U_33
_atom_site_aniso_U_23
_atom_site_aniso_U_13
_atom_site_aniso_U_12
C1 0.0085(3) 0.0101(3) 0.0085(3) -0.0023(3) 0.0000(3) -0.0019(3)
C2 0.0091(3) 0.0099(3) 0.0071(3) -0.0017(3) -0.0001(3) -0.0017(3)
C3 0.0080(3) 0.0105(3) 0.0086(3) -0.0030(3) 0.0002(3) -0.0018(3)
C4 0.0095(4) 0.0124(4) 0.0086(3) -0.0016(3) 0.0011(3) -0.0021(3)
C5 0.0109(4) 0.0102(3) 0.0085(3) -0.0009(3) 0.0000(3) -0.0017(3)
C6 0.0075(4) 0.0154(4) 0.0147(4) -0.0015(3) -0.0016(3) 0.0010(3)
C7 0.0094(4) 0.0164(4) 0.0116(4) -0.0026(3) 0.0028(3) -0.0024(3)
N1 0.0073(3) 0.0101(3) 0.0094(3) -0.0018(2) -0.0007(2) -0.0006(2)
O1 0.0097(3) 0.0168(3) 0.0077(3) 0.0013(2) -0.0002(2) 0.0014(2)
O2 0.0074(3) 0.0167(3) 0.0104(3) -0.0011(2) -0.0004(2) 0.0012(2)
C8 0.0077(3) 0.0102(3) 0.0091(3) -0.0014(3) 0.0020(3) -0.0008(3)
C9 0.0108(4) 0.0109(4) 0.0076(3) -0.0021(3) 0.0011(3) -0.0021(3)
C10 0.0092(4) 0.0117(4) 0.0085(3) -0.0018(3) -0.0002(3) -0.0018(3)
O3 0.0075(3) 0.0232(3) 0.0116(3) -0.0057(3) 0.0023(2) 0.0012(2)

loop_
_atom_type_symbol
_atom_type_description
_atom_type_scat_dispersion_real
_atom_type_scat_dispersion_imag
_atom_type_scat_source
C C 0.0033 0.0016 'International Tables Vol C Tables 4.2.6.8 and 6.1.1.4'
H H 0.0000 0.0000 'International Tables Vol C Tables 4.2.6.8 and 6.1.1.4'
N N 0.0061 0.0033 'International Tables Vol C Tables 4.2.6.8 and 6.1.1.4'
O O 0.0106 0.0060 'International Tables Vol C Tables 4.2.6.8 and 6.1.1.4'

loop_
_geom_angle_atom_site_label_1
_geom_angle_atom_site_label_2
_geom_angle_atom_site_label_3
_geom_angle
_geom_angle_site_symmetry_1
_geom_angle_site_symmetry_3
_geom_angle_publ_flag
N1 C1 C2 118.91(8) . . ?
N1 C1 C7 118.94(7) . . ?
C2 C1 C7 122.15(7) . . ?
O1 C2 C1 118.26(7) . . ?
O1 C2 C3 119.45(7) . . ?
C1 C2 C3 122.28(8) . . ?
O2 C3 C4 124.12(8) . . ?
O2 C3 C2 120.44(8) . . ?
C4 C3 C2 115.42(7) . . ?
C5 C4 C3 120.61(8) . . ?
C5 C4 H4 119.7 . . ?
C3 C4 H4 119.7 . . ?
N1 C5 C4 122.01(8) . . ?
N1 C5 H5 119.0 . . ?
C4 C5 H5 119.0 . . ?
N1 C6 H6A 109.5 . . ?
N1 C6 H6B 109.5 . . ?
H6A C6 H6B 109.5 . . ?
N1 C6 H6C 109.5 . . ?
H6A C6 H6C 109.5 . . ?
H6B C6 H6C 109.5 . . ?
C1 C7 H7A 109.5 . . ?
C1 C7 H7B 109.5 . . ?
H7A C7 H7B 109.5 . . ?
C1 C7 H7C 109.5 . . ?
H7A C7 H7C 109.5 . . ?
H7B C7 H7C 109.5 . . ?
C5 N1 C1 120.70(7) . . ?
C5 N1 C6 118.77(7) . . ?
C1 N1 C6 120.53(7) . . ?
C2 O1 H1O 109.2(13) . . ?
O3 C8 C9 122.95(8) . . ?
O3 C8 C10 117.73(8) . 2_577 ?
C9 C8 C10 119.31(7) . 2_577 ?
C10 C9 C8 120.17(7) . . ?
C10 C9 H9 119.9 . . ?
C8 C9 H9 119.9 . . ?
C9 C10 C8 120.52(8) . 2_577 ?
C9 C10 H10 119.7 . . ?
C8 C10 H10 119.7 2_577 . ?
C8 O3 H2O 112.1(12) . . ?

loop_
_geom_bond_atom_site_label_1
_geom_bond_atom_site_label_2
_geom_bond_distance
_geom_bond_site_symmetry_2
_geom_bond_publ_flag
C1 N1 1.3757(10) . ?
C1 C2 1.3790(11) . ?
C1 C7 1.4961(12) . ?
C2 O1 1.3554(10) . ?
C2 C3 1.4339(11) . ?
C3 O2 1.2855(10) . ?
C3 C4 1.4177(11) . ?
C4 C5 1.3700(11) . ?
C4 H4 0.9500 . ?
C5 N1 1.3529(11) . ?
C5 H5 0.9500 . ?
C6 N1 1.4742(11) . ?
C6 H6A 0.9800 . ?
C6 H6B 0.9800 . ?
C6 H6C 0.9800 . ?
C7 H7A 0.9800 . ?
C7 H7B 0.9800 . ?
C7 H7C 0.9800 . ?
O1 H1O 0.88(2) . ?
C8 O3 1.3685(10) . ?
C8 C9 1.3959(12) . ?
C8 C10 1.3971(12) 2_577 ?
C9 C10 1.3946(11) . ?
C9 H9 0.9500 . ?
C10 C8 1.3970(12) 2_577 ?
C10 H10 0.9500 . ?
O3 H2O 0.86(2) . ?

loop_
_geom_hbond_atom_site_label_D
_geom_hbond_atom_site_label_H
_geom_hbond_atom_site_label_A
_geom_hbond_distance_DH
_geom_hbond_distance_HA
_geom_hbond_distance_DA
_geom_hbond_angle_DHA
_geom_hbond_site_symmetry_A
O1 H1O O2 0.88(2) 1.91(2) 2.6523(9) 140.7(18) 2_676
O3 H2O O2 0.86(2) 1.88(2) 2.7097(9) 160.6(18) .
C4 H4 O3 0.95 2.58 3.1625(11) 120.2 .
C7 H7C O2 0.98 2.60 3.5361(12) 160.6 1_655
C9 H9 O1 0.95 2.59 3.2978(10) 131.5 2_676

loop_
_geom_torsion_atom_site_label_1
_geom_torsion_atom_site_label_2
_geom_torsion_atom_site_label_3
_geom_torsion_atom_site_label_4
_geom_torsion
_geom_torsion_site_symmetry_1
_geom_torsion_site_symmetry_2
_geom_torsion_site_symmetry_3
_geom_torsion_site_symmetry_4
_geom_torsion_publ_flag
N1 C1 C2 O1 -177.62(7) . . . . ?
C7 C1 C2 O1 2.13(13) . . . . ?
N1 C1 C2 C3 1.13(13) . . . . ?
C7 C1 C2 C3 -179.13(8) . . . . ?
O1 C2 C3 O2 -2.48(13) . . . . ?
C1 C2 C3 O2 178.79(8) . . . . ?
O1 C2 C3 C4 176.02(7) . . . . ?
C1 C2 C3 C4 -2.71(12) . . . . ?
O2 C3 C4 C5 -179.66(8) . . . . ?
C2 C3 C4 C5 1.90(12) . . . . ?
C3 C4 C5 N1 0.48(14) . . . . ?
C4 C5 N1 C1 -2.23(13) . . . . ?
C4 C5 N1 C6 178.60(8) . . . . ?
C2 C1 N1 C5 1.40(12) . . . . ?
C7 C1 N1 C5 -178.35(8) . . . . ?
C2 C1 N1 C6 -179.45(8) . . . . ?
C7 C1 N1 C6 0.80(12) . . . . ?
O3 C8 C9 C10 178.52(8) . . . . ?
C10 C8 C9 C10 -0.26(14) 2_577 . . . ?
C8 C9 C10 C8 0.26(14) . . . 2_577 ?

_cod_database_fobs_code 2022893
